data_2218056
loop_
_publ_author_name
'Pons, Josefina'
'Garc\'ia-Ant\'on, Jordi'
'Solans, Xavier'
'Font-Bardia, Merc\`e'
'Ros, Josep'

_publ_section_title
;
 <i>trans</i>-Dichloridobis(triphenylphosphine)palladium(II)
;
_journal_coeditor_code BT2685
_journal_issue 5
_journal_name_full 'Acta Crystallographica Section E'
_journal_page_first m621
_journal_paper_doi 10.1107/S1600536808008337
_journal_volume 64
_journal_year 2008
_chemical_formula_iupac '[Pd Cl2 (C18 H15 P1)2]'
_chemical_formula_moiety 'C36 H30 Cl2 P2 Pd'
_chemical_formula_sum 'C36 H30 Cl2 P2 Pd'
_chemical_formula_weight 701.84
_chemical_name_systematic
;
<i>trans</i>-Dichloridobis(triphenylphosphine)palladium(II)
;
_space_group_IT_number 14
_symmetry_cell_setting monoclinic
_symmetry_space_group_name_Hall '-P 2ybc'
_symmetry_space_group_name_H-M 'P 1 21/c 1'
_atom_sites_solution_hydrogens geom
_atom_sites_solution_primary direct
_atom_sites_solution_secondary difmap
_audit_creation_method SHELXL-97
_cell_angle_alpha 90.00
_cell_angle_beta 121.71(4)
_cell_angle_gamma 90.00
_cell_formula_units_Z 2
_cell_length_a 9.296(5)
_cell_length_b 19.889(8)
_cell_length_c 10.621(6)
_cell_measurement_reflns_used 26
_cell_measurement_temperature 293(2)
_cell_measurement_theta_max 31
_cell_measurement_theta_min 3
_cell_volume 1670.6(16)
_computing_cell_refinement 'AUTOMAR (Kabsch, 1988)'
_computing_data_collection 'MARXDS (Kabsch, 1988)'
_computing_data_reduction 'MARSCALE (Kabsch, 1988)'
_computing_molecular_graphics 'ORTEP-3 (Farrugia, 1997)'
_computing_publication_material 'PLATON (Spek, 2003)'
_computing_structure_refinement 'SHELXL97 (Sheldrick, 2008)'
_computing_structure_solution 'SHELXS97 (Sheldrick, 2008)'
_diffrn_ambient_temperature 293(2)
_diffrn_measured_fraction_theta_full 0.921
_diffrn_measured_fraction_theta_max 0.763
_diffrn_measurement_device_type 'MAR345 with image-plate detector'
_diffrn_measurement_method \f
_diffrn_radiation_monochromator graphite
_diffrn_radiation_source 'fine-focus sealed tube'
_diffrn_radiation_type 'Mo K\a radiation'
_diffrn_radiation_wavelength 0.71073
_diffrn_reflns_av_R_equivalents 0.0332
_diffrn_reflns_av_sigmaI/netI 0.0875
_diffrn_reflns_limit_h_max 12
_diffrn_reflns_limit_h_min -14
_diffrn_reflns_limit_k_max 30
_diffrn_reflns_limit_k_min 0
_diffrn_reflns_limit_l_max 16
_diffrn_reflns_limit_l_min 0
_diffrn_reflns_number 4898
_diffrn_reflns_theta_full 25.00
_diffrn_reflns_theta_max 33.26
_diffrn_reflns_theta_min 3.81
_exptl_absorpt_coefficient_mu 0.834
_exptl_absorpt_correction_T_max 0.87
_exptl_absorpt_correction_T_min 0.85
_exptl_absorpt_correction_type multi-scan
_exptl_absorpt_process_details '(SADABS; Bruker, 1999)'
_exptl_crystal_colour yellow
_exptl_crystal_density_diffrn 1.395
_exptl_crystal_density_method 'not measured'
_exptl_crystal_description prism
_exptl_crystal_F_000 712
_exptl_crystal_size_max 0.2
_exptl_crystal_size_mid 0.17
_exptl_crystal_size_min 0.16
_refine_diff_density_max 0.555
_refine_diff_density_min -0.362
_refine_ls_extinction_method none
_refine_ls_goodness_of_fit_ref 0.930
_refine_ls_hydrogen_treatment constr
_refine_ls_matrix_type full
_refine_ls_number_parameters 187
_refine_ls_number_reflns 4898
_refine_ls_number_restraints 7
_refine_ls_restrained_S_all 0.932
_refine_ls_R_factor_all 0.0774
_refine_ls_R_factor_gt 0.0368
_refine_ls_shift/su_max 0.002
_refine_ls_shift/su_mean 0.000
_refine_ls_structure_factor_coef Fsqd
_refine_ls_weighting_details 'calc w=1/[\s^2^(Fo^2^)+(0.0269P)^2^] where P=(Fo^2^+2Fc^2^)/3'
_refine_ls_weighting_scheme calc
_refine_ls_wR_factor_gt 0.0690
_refine_ls_wR_factor_ref 0.0769
_reflns_number_gt 3143
_reflns_number_total 4898
_reflns_threshold_expression I>2\s(I)
_cod_data_source_file bt2685.cif
_cod_data_source_block I
_cod_original_cell_volume 1670.6(15)
_cod_original_sg_symbol_H-M 'P 21/c'
_cod_database_code 2218056
_cod_database_fobs_code 2218056

loop_
_symmetry_equiv_pos_as_xyz
'x, y, z'
'-x, y+1/2, -z+1/2'
'-x, -y, -z'
'x, -y-1/2, z-1/2'

loop_
_atom_site_type_symbol
_atom_site_label
_atom_site_fract_x
_atom_site_fract_y
_atom_site_fract_z
_atom_site_U_iso_or_equiv
_atom_site_adp_type
_atom_site_calc_flag
_atom_site_refinement_flags
_atom_site_occupancy
Pd Pd 1.0000 0.0000 0.5000 0.04342(7) Uani d S 1
P P 0.84764(7) 0.09596(3) 0.36120(6) 0.04430(13) Uani d U 1
Cl Cl 0.97931(10) 0.04208(4) 0.69271(7) 0.06833(18) Uani d . 1
C C1 0.6712(3) 0.11530(14) 0.3892(3) 0.0580(6) Uani d U 1
C C2 0.6470(3) 0.17570(17) 0.4357(3) 0.0657(7) Uani d . 1
H H2 0.7217 0.2106 0.4529 0.079 Uiso calc R 1
C C3 0.5150(5) 0.1869(2) 0.4584(4) 0.0889(10) Uani d . 1
H H3 0.5026 0.2279 0.4939 0.107 Uiso calc R 1
C C4 0.4034(5) 0.1351(2) 0.4262(4) 0.0969(11) Uani d . 1
H H4 0.3102 0.1429 0.4346 0.116 Uiso calc R 1
C C5 0.4210(5) 0.0737(2) 0.3832(4) 0.0976(11) Uani d . 1
H H5 0.3458 0.0394 0.3685 0.117 Uiso calc R 1
C C6 0.5576(4) 0.06221(17) 0.3603(4) 0.0811(8) Uani d U 1
H H6 0.5711 0.0207 0.3273 0.097 Uiso calc R 1
C C7 0.7530(3) 0.09435(13) 0.1606(3) 0.0614(6) Uani d U 1
C C8 0.5790(4) 0.09538(17) 0.0615(3) 0.0835(9) Uani d U 1
H H8 0.5064 0.0960 0.0970 0.100 Uiso calc R 1
C C9 0.5128(6) 0.0955(2) -0.0899(4) 0.1180(16) Uani d U 1
H H9 0.3962 0.0965 -0.1547 0.142 Uiso calc R 1
C C10 0.6163(7) 0.0942(2) -0.1452(4) 0.1208(16) Uani d . 1
H H10 0.5706 0.0937 -0.2469 0.145 Uiso calc R 1
C C11 0.7918(6) 0.0935(2) -0.0474(4) 0.0996(12) Uani d . 1
H H11 0.8631 0.0930 -0.0842 0.120 Uiso calc R 1
C C12 0.8601(4) 0.09361(17) 0.1056(3) 0.0774(8) Uani d U 1
H H12 0.9767 0.0932 0.1705 0.093 Uiso calc R 1
C C13 0.9779(3) 0.17318(11) 0.4177(2) 0.0491(5) Uani d U 1
C C14 1.1113(3) 0.18023(15) 0.5592(3) 0.0659(7) Uani d U 1
H H14 1.1381 0.1455 0.6266 0.079 Uiso calc R 1
C C15 1.2095(5) 0.2397(2) 0.6048(4) 0.0953(11) Uani d U 1
H H15 1.3024 0.2438 0.7007 0.114 Uiso calc R 1
C C16 1.1653(5) 0.2915(2) 0.5048(5) 0.0961(11) Uani d . 1
H H16 1.2282 0.3310 0.5349 0.115 Uiso calc R 1
C C17 1.0406(5) 0.28661(18) 0.3722(5) 0.0945(11) Uani d . 1
H H17 1.0167 0.3220 0.3067 0.113 Uiso calc R 1
C C18 0.9362(4) 0.22755(15) 0.3218(3) 0.0761(8) Uani d . 1
H H18 0.8419 0.2256 0.2262 0.091 Uiso calc R 1

loop_
_atom_site_aniso_label
_atom_site_aniso_U_11
_atom_site_aniso_U_22
_atom_site_aniso_U_33
_atom_site_aniso_U_12
_atom_site_aniso_U_13
_atom_site_aniso_U_23
Pd 0.04515(12) 0.04507(12) 0.04158(11) 0.00132(11) 0.02386(9) 0.00015(10)
P 0.0441(3) 0.0449(3) 0.0430(3) 0.0013(2) 0.0222(2) 0.0019(2)
Cl 0.0810(4) 0.0703(4) 0.0607(3) 0.0072(3) 0.0421(3) -0.0001(3)
C1 0.0524(12) 0.0642(15) 0.0558(12) 0.0073(9) 0.0274(11) 0.0050(10)
C2 0.0627(16) 0.0724(19) 0.0595(15) 0.0074(13) 0.0304(13) 0.0001(11)
C3 0.088(2) 0.104(3) 0.081(2) 0.018(2) 0.0492(18) -0.0020(18)
C4 0.081(2) 0.130(4) 0.092(2) 0.020(2) 0.0533(19) 0.014(2)
C5 0.075(2) 0.108(3) 0.115(3) -0.009(2) 0.054(2) 0.007(2)
C6 0.0719(18) 0.0721(19) 0.111(2) 0.0005(13) 0.0560(18) 0.0040(18)
C7 0.0689(12) 0.0598(15) 0.0481(11) 0.0004(12) 0.0256(9) 0.0019(10)
C8 0.0704(13) 0.094(2) 0.0730(14) 0.0068(17) 0.0284(13) 0.0058(16)
C9 0.111(3) 0.130(3) 0.0689(15) -0.001(3) 0.016(2) 0.002(2)
C10 0.148(4) 0.126(4) 0.070(2) -0.017(3) 0.045(3) -0.003(2)
C11 0.129(3) 0.111(3) 0.082(2) -0.022(3) 0.071(2) -0.007(2)
C12 0.0803(19) 0.091(2) 0.0613(15) -0.0088(17) 0.0374(14) 0.0021(14)
C13 0.0493(11) 0.0486(12) 0.0566(10) 0.0000(9) 0.0328(9) -0.0006(9)
C14 0.0632(15) 0.0688(16) 0.0605(11) -0.0008(12) 0.0290(10) -0.0002(11)
C15 0.088(2) 0.090(2) 0.100(2) -0.0232(18) 0.044(2) -0.020(2)
C16 0.103(3) 0.083(2) 0.122(3) -0.024(2) 0.073(3) -0.019(2)
C17 0.117(3) 0.071(2) 0.105(3) -0.008(2) 0.065(2) 0.0084(19)
C18 0.088(2) 0.0688(19) 0.0718(17) -0.0061(16) 0.0424(16) 0.0055(13)

loop_
_atom_type_symbol
_atom_type_description
_atom_type_scat_dispersion_real
_atom_type_scat_dispersion_imag
_atom_type_scat_source
C C 0.0033 0.0016 'International Tables Vol C Tables 4.2.6.8 and 6.1.1.4'
H H 0.0000 0.0000 'International Tables Vol C Tables 4.2.6.8 and 6.1.1.4'
P P 0.1023 0.0942 'International Tables Vol C Tables 4.2.6.8 and 6.1.1.4'
Pd Pd -0.9988 1.0072 'International Tables Vol C Tables 4.2.6.8 and 6.1.1.4'
Cl Cl 0.1484 0.1585 'International Tables Vol C Tables 4.2.6.8 and 6.1.1.4'

loop_
_geom_angle_atom_site_label_1
_geom_angle_atom_site_label_2
_geom_angle_atom_site_label_3
_geom_angle_site_symmetry_1
_geom_angle_site_symmetry_3
_geom_angle
_geom_angle_publ_flag
Cl Pd Cl . 3_756 180.0 ?
Cl Pd P . . 87.62(4) y
Cl Pd P 3_756 . 92.38(4) y
Cl Pd P . 3_756 92.38(4) ?
Cl Pd P 3_756 3_756 87.62(4) ?
P Pd P . 3_756 180.0 ?
C7 P C13 . . 102.99(12) ?
C7 P C1 . . 105.43(13) ?
C13 P C1 . . 105.00(12) ?
C7 P Pd . . 118.32(9) ?
C13 P Pd . . 113.03(8) ?
C1 P Pd . . 110.89(9) ?
C2 C1 C6 . . 119.6(3) ?
C2 C1 P . . 124.7(2) ?
C6 C1 P . . 115.7(2) ?
C1 C2 C3 . . 122.3(3) ?
C1 C2 H2 . . 118.8 ?
C3 C2 H2 . . 118.8 ?
C4 C3 C2 . . 117.2(4) ?
C4 C3 H3 . . 121.4 ?
C2 C3 H3 . . 121.4 ?
C5 C4 C3 . . 123.8(4) ?
C5 C4 H4 . . 118.1 ?
C3 C4 H4 . . 118.1 ?
C4 C5 C6 . . 118.7(4) ?
C4 C5 H5 . . 120.6 ?
C6 C5 H5 . . 120.6 ?
C1 C6 C5 . . 118.2(3) ?
C1 C6 H6 . . 120.9 ?
C5 C6 H6 . . 120.9 ?
C8 C7 C12 . . 119.1(3) ?
C8 C7 P . . 122.5(3) ?
C12 C7 P . . 118.4(2) ?
C9 C8 C7 . . 120.5(4) ?
C9 C8 H8 . . 119.8 ?
C7 C8 H8 . . 119.8 ?
C10 C9 C8 . . 121.0(4) ?
C10 C9 H9 . . 119.5 ?
C8 C9 H9 . . 119.5 ?
C9 C10 C11 . . 119.4(4) ?
C9 C10 H10 . . 120.3 ?
C11 C10 H10 . . 120.3 ?
C10 C11 C12 . . 120.2(4) ?
C10 C11 H11 . . 119.9 ?
C12 C11 H11 . . 119.9 ?
C7 C12 C11 . . 119.9(3) ?
C7 C12 H12 . . 120.1 ?
C11 C12 H12 . . 120.1 ?
C14 C13 C18 . . 117.9(2) ?
C14 C13 P . . 120.31(19) ?
C18 C13 P . . 121.59(19) ?
C13 C14 C15 . . 120.9(3) ?
C13 C14 H14 . . 119.6 ?
C15 C14 H14 . . 119.6 ?
C16 C15 C14 . . 118.9(3) ?
C16 C15 H15 . . 120.6 ?
C14 C15 H15 . . 120.6 ?
C17 C16 C15 . . 121.7(4) ?
C17 C16 H16 . . 119.2 ?
C15 C16 H16 . . 119.2 ?
C16 C17 C18 . . 121.3(3) ?
C16 C17 H17 . . 119.4 ?
C18 C17 H17 . . 119.4 ?
C13 C18 C17 . . 119.2(3) ?
C13 C18 H18 . . 120.4 ?
C17 C18 H18 . . 120.4 ?

loop_
_geom_bond_atom_site_label_1
_geom_bond_atom_site_label_2
_geom_bond_site_symmetry_2
_geom_bond_distance
_geom_bond_publ_flag
Pd Cl . 2.3111(13) y
Pd Cl 3_756 2.3111(13) ?
Pd P . 2.3721(10) y
Pd P 3_756 2.3721(10) ?
P C7 . 1.829(3) ?
P C13 . 1.849(2) ?
P C1 . 1.855(3) ?
C1 C2 . 1.361(4) ?
C1 C6 . 1.408(4) ?
C2 C3 . 1.387(4) ?
C2 H2 . 0.9300 ?
C3 C4 . 1.373(5) ?
C3 H3 . 0.9300 ?
C4 C5 . 1.342(5) ?
C4 H4 . 0.9300 ?
C5 C6 . 1.432(5) ?
C5 H5 . 0.9300 ?
C6 H6 . 0.9300 ?
C7 C8 . 1.391(4) ?
C7 C12 . 1.394(4) ?
C8 C9 . 1.387(5) ?
C8 H8 . 0.9300 ?
C9 C10 . 1.366(6) ?
C9 H9 . 0.9300 ?
C10 C11 . 1.400(6) ?
C10 H10 . 0.9300 ?
C11 C12 . 1.400(4) ?
C11 H11 . 0.9300 ?
C12 H12 . 0.9300 ?
C13 C14 . 1.362(3) ?
C13 C18 . 1.394(4) ?
C14 C15 . 1.416(4) ?
C14 H14 . 0.9300 ?
C15 C16 . 1.378(5) ?
C15 H15 . 0.9300 ?
C16 C17 . 1.273(6) ?
C16 H16 . 0.9300 ?
C17 C18 . 1.436(5) ?
C17 H17 . 0.9300 ?
C18 H18 . 0.9300 ?

loop_
_geom_torsion_atom_site_label_1
_geom_torsion_atom_site_label_2
_geom_torsion_atom_site_label_3
_geom_torsion_atom_site_label_4
_geom_torsion
_geom_torsion_publ_flag
Cl Pd P C1 41.9(2) y
Cl Pd P C13 -75.7(2) y
Cl Pd P C7 163.9(2) y
